data_7124059
loop_
_publ_author_name
'Hamura, Toshiyuki'
'Kitamura, Kei'
'Asahina, Kenta'
'Adachi, Kazuhiko'

_publ_section_title
;
 Intramolecular benzoallene--alkyne cycloaddition initiated by
 site-selective SN2&#x2019; reaction of epoxytetracene en route to
 \p-extended pyracylene
;
_journal_name_full 'Chemical Communications'
_journal_paper_doi 10.1039/C9CC05500B
_journal_year 2019
_chemical_formula_sum 'C50 H27 Cl'
_chemical_formula_weight 663.16
_space_group_crystal_system triclinic
_space_group_IT_number 2
_space_group_name_Hall '-P 1'
_space_group_name_H-M_alt 'P -1'
_symmetry_space_group_name_Hall '-P 1'
_symmetry_space_group_name_H-M 'P -1'
_atom_sites_solution_hydrogens geom
_audit_creation_method SHELXL-2014/7
_audit_update_record
;
2018-10-02 deposited with the CCDC.    2019-08-23 downloaded from the CCDC.
;
_cell_angle_alpha 92.409(6)
_cell_angle_beta 91.727(7)
_cell_angle_gamma 104.223(7)
_cell_formula_units_Z 4
_cell_length_a 10.264(5)
_cell_length_b 14.861(8)
_cell_length_c 24.721(11)
_cell_measurement_reflns_used 9563
_cell_measurement_temperature 200(2)
_cell_measurement_theta_max 27.5
_cell_measurement_theta_min 1.7
_cell_volume 3649(3)
_computing_structure_refinement 'SHELXL-2014/7 (Sheldrick, 2014)'
_diffrn_ambient_temperature 200(2)
_diffrn_measured_fraction_theta_full 0.999
_diffrn_measured_fraction_theta_max 0.996
_diffrn_measurement_device_type CCD
_diffrn_radiation_type MoK\a
_diffrn_radiation_wavelength 0.71075
_diffrn_reflns_av_R_equivalents 0.0375
_diffrn_reflns_av_unetI/netI 0.0765
_diffrn_reflns_Laue_measured_fraction_full 0.999
_diffrn_reflns_Laue_measured_fraction_max 0.996
_diffrn_reflns_limit_h_max 13
_diffrn_reflns_limit_h_min -13
_diffrn_reflns_limit_k_max 19
_diffrn_reflns_limit_k_min -19
_diffrn_reflns_limit_l_max 32
_diffrn_reflns_limit_l_min -32
_diffrn_reflns_number 42434
_diffrn_reflns_point_group_measured_fraction_full 0.999
_diffrn_reflns_point_group_measured_fraction_max 0.996
_diffrn_reflns_theta_full 25.242
_diffrn_reflns_theta_max 27.508
_diffrn_reflns_theta_min 1.415
_exptl_absorpt_coefficient_mu 0.139
_exptl_absorpt_correction_T_max 1.000
_exptl_absorpt_correction_T_min 0.838
_exptl_absorpt_correction_type multi-scan
_exptl_crystal_colour Green
_exptl_crystal_density_diffrn 1.207
_exptl_crystal_description Platelet
_exptl_crystal_F_000 1376
_exptl_crystal_size_max 0.550
_exptl_crystal_size_mid 0.100
_exptl_crystal_size_min 0.080
_refine_diff_density_max 0.375
_refine_diff_density_min -0.402
_refine_diff_density_rms 0.098
_refine_ls_extinction_method none
_refine_ls_goodness_of_fit_ref 1.070
_refine_ls_hydrogen_treatment constr
_refine_ls_matrix_type full
_refine_ls_number_parameters 919
_refine_ls_number_reflns 16719
_refine_ls_number_restraints 0
_refine_ls_restrained_S_all 1.070
_refine_ls_R_factor_all 0.0945
_refine_ls_R_factor_gt 0.0666
_refine_ls_shift/su_max 0.001
_refine_ls_shift/su_mean 0.000
_refine_ls_structure_factor_coef Fsqd
_refine_ls_weighting_details 'w=1/[\s^2^(Fo^2^)+(0.1542P)^2^] where P=(Fo^2^+2Fc^2^)/3'
_refine_ls_weighting_scheme calc
_refine_ls_wR_factor_gt 0.2024
_refine_ls_wR_factor_ref 0.2493
_reflns_Friedel_coverage 0.000
_reflns_number_gt 11364
_reflns_number_total 16719
_reflns_threshold_expression 'I > 2\s(I)'
_cod_data_source_file c9cc05500b2.cif
_cod_data_source_block aa_sqd
_cod_depositor_comments
;
The following automatic conversions were performed:

'_exptl_absorpt_correction_type' value 'Multi-scan' changed to
'multi-scan' according to
/home/data/users/saulius/crontab/automatic-downloads/rss-feeds/RSC/lib/dictionaries/cif_core.dic
dictionary named 'cif_core.dic' version 2.4.2 from 2011-04-26.

Automatic conversion script
Id: cif_fix_values 4973 2017-02-22 13:04:09Z antanas 
;
_cod_database_code 7124059
_shelx_shelxl_version_number 2014/7
_shelx_space_group_comment
;
The symmetry employed for this shelxl refinement is uniquely defined
by the following loop, which should always be used as a source of
symmetry information in preference to the above space-group names.
They are only intended as comments.
;
_shelx_estimated_absorpt_t_min 0.927
_shelx_estimated_absorpt_t_max 0.989
_platon_squeeze_void_probe_radius 1.20

loop_
_space_group_symop_operation_xyz
'x, y, z'
'-x, -y, -z'

loop_
_atom_site_label
_atom_site_type_symbol
_atom_site_fract_x
_atom_site_fract_y
_atom_site_fract_z
_atom_site_U_iso_or_equiv
_atom_site_adp_type
_atom_site_occupancy
_atom_site_site_symmetry_order
_atom_site_calc_flag
_atom_site_refinement_flags_posn
_atom_site_refinement_flags_adp
Cl01 Cl 0.58980(6) 0.13546(4) 0.96534(3) 0.04028(17) Uani 1 1 d . .
Cl02 Cl 0.16066(8) -0.32001(5) 0.41127(3) 0.0554(2) Uani 1 1 d . .
C003 C 0.5235(2) 0.35237(16) 0.95780(9) 0.0321(5) Uani 1 1 d . .
C004 C 0.6880(2) 0.29712(15) 1.02570(9) 0.0301(5) Uani 1 1 d . .
C005 C 0.9201(2) 0.53190(15) 1.05967(9) 0.0295(5) Uani 1 1 d . .
C006 C 0.6686(2) 0.20250(15) 1.02219(9) 0.0311(5) Uani 1 1 d . .
C007 C 0.7275(2) 0.45032(15) 1.00276(9) 0.0298(5) Uani 1 1 d . .
C008 C 0.7209(2) 0.15427(16) 1.06333(10) 0.0325(5) Uani 1 1 d . .
C009 C 0.6389(2) 0.36107(15) 0.99155(9) 0.0293(4) Uani 1 1 d . .
C00A C 0.7218(2) 0.52899(15) 0.97252(9) 0.0317(5) Uani 1 1 d . .
C00B C 0.9207(2) 0.61307(15) 1.02861(9) 0.0318(5) Uani 1 1 d . .
C00C C 0.7866(2) 0.35228(15) 1.06553(9) 0.0291(4) Uani 1 1 d . .
C00D C 0.6154(3) 0.51714(17) 0.93216(9) 0.0345(5) Uani 1 1 d . .
C00E C 0.8188(2) 0.44943(15) 1.04646(9) 0.0291(4) Uani 1 1 d . .
C00F C 0.8299(2) 0.30865(15) 1.10861(9) 0.0295(5) Uani 1 1 d . .
C00G C 0.9036(2) 0.35890(15) 1.15850(9) 0.0320(5) Uani 1 1 d . .
C00H C 0.4099(2) 0.27368(17) 0.95525(10) 0.0357(5) Uani 1 1 d . .
H38 H 0.4106 0.2233 0.9776 0.043 Uiso 1 1 calc R U
C00I C 0.8233(2) 0.61200(15) 0.98633(9) 0.0319(5) Uani 1 1 d . .
C00J C 0.7932(2) 0.20861(16) 1.10865(10) 0.0316(5) Uani 1 1 d . .
C00K C 1.0210(2) 0.69695(15) 1.04283(10) 0.0361(5) Uani 1 1 d . .
H42 H 1.0220 0.7505 1.0230 0.043 Uiso 1 1 calc R U
C00L C 0.3015(2) 0.26950(18) 0.92174(10) 0.0387(5) Uani 1 1 d . .
H39 H 0.2280 0.2161 0.9204 0.046 Uiso 1 1 calc R U
C00M C 0.5152(2) 0.43160(16) 0.92661(9) 0.0326(5) Uani 1 1 d . .
C00N C 1.0252(3) 0.54047(16) 1.10023(10) 0.0385(5) Uani 1 1 d . .
H43 H 1.0308 0.4874 1.1194 0.046 Uiso 1 1 calc R U
C00O C 1.1148(3) 0.70271(18) 1.08358(11) 0.0431(6) Uani 1 1 d . .
H44 H 1.1779 0.7601 1.0928 0.052 Uiso 1 1 calc R U
C00P C 0.3986(3) 0.42260(18) 0.89152(10) 0.0377(5) Uani 1 1 d . .
H40 H 0.3923 0.4727 0.8698 0.045 Uiso 1 1 calc R U
C00Q C 0.8549(3) 0.86072(17) 0.91902(11) 0.0411(6) Uani 1 1 d . .
C00R C 0.8293(3) 0.15913(17) 1.15259(11) 0.0394(6) Uani 1 1 d . .
H51 H 0.8747 0.1933 1.1839 0.047 Uiso 1 1 calc R U
C00S C 1.1185(3) 0.62311(18) 1.11230(11) 0.0422(6) Uani 1 1 d . .
H45 H 1.1858 0.6267 1.1401 0.051 Uiso 1 1 calc R U
C00T C 0.8301(3) 0.69681(17) 0.95973(10) 0.0360(5) Uani 1 1 d . .
C00U C 0.6958(3) 0.05589(16) 1.06246(12) 0.0429(6) Uani 1 1 d . .
H52 H 0.6512 0.0199 1.0316 0.051 Uiso 1 1 calc R U
C00V C 0.4215(3) 0.29838(18) 0.67449(10) 0.0428(6) Uani 1 1 d . .
C00W C 0.2973(3) 0.34456(18) 0.88858(10) 0.0392(6) Uani 1 1 d . .
H41 H 0.2226 0.3399 0.8641 0.047 Uiso 1 1 calc R U
C00X C 0.8436(3) 0.77145(17) 0.94091(10) 0.0395(6) Uani 1 1 d . .
C00Y C 0.1331(2) -0.05330(17) 0.40237(10) 0.0367(5) Uani 1 1 d . .
C00Z C 0.1137(3) 0.09372(18) 0.46503(10) 0.0391(5) Uani 1 1 d . .
C010 C 0.8364(3) 0.40398(18) 1.19433(11) 0.0408(6) Uani 1 1 d . .
H46 H 0.7459 0.4051 1.1860 0.049 Uiso 1 1 calc R U
C011 C 0.2388(3) -0.01841(18) 0.48812(10) 0.0380(5) Uani 1 1 d . .
C012 C 0.0779(2) -0.05173(17) 0.35037(10) 0.0392(6) Uani 1 1 d . .
C013 C 0.6010(3) 0.58882(17) 0.89700(10) 0.0369(5) Uani 1 1 d . .
C014 C 0.5438(3) 0.70539(19) 0.82749(11) 0.0412(6) Uani 1 1 d . .
C015 C 0.3578(3) -0.14000(18) 0.49917(11) 0.0407(6) Uani 1 1 d . .
C016 C 1.0372(2) 0.35864(17) 1.17171(11) 0.0374(5) Uani 1 1 d . .
H47 H 1.0844 0.3271 1.1481 0.045 Uiso 1 1 calc R U
C017 C 0.4862(3) 0.08808(19) 0.72473(10) 0.0416(6) Uani 1 1 d . .
C018 C 0.0465(3) 0.03175(18) 0.32771(10) 0.0399(6) Uani 1 1 d . .
C019 C 1.1013(3) 0.40429(19) 1.21928(12) 0.0484(7) Uani 1 1 d . .
H48 H 1.1926 0.4050 1.2274 0.058 Uiso 1 1 calc R U
C01A C 0.0821(3) -0.21728(18) 0.33434(11) 0.0425(6) Uani 1 1 d . .
C01B C 0.1574(2) 0.01407(18) 0.45008(10) 0.0376(5) Uani 1 1 d . .
C01C C 0.5578(3) 0.3126(2) 0.68948(11) 0.0483(7) Uani 1 1 d . .
H11 H 0.6121 0.2809 0.6695 0.058 Uiso 1 1 calc R U
C01D C 0.8009(3) 0.06455(18) 1.15116(12) 0.0467(6) Uani 1 1 d . .
H53 H 0.8259 0.0340 1.1813 0.056 Uiso 1 1 calc R U
C01E C 0.4062(3) -0.09587(19) 0.55170(11) 0.0428(6) Uani 1 1 d . .
C01F C 0.1850(3) -0.13163(18) 0.41807(10) 0.0400(6) Uani 1 1 d . .
C01G C 1.0338(3) 0.4480(2) 1.25426(12) 0.0538(7) Uani 1 1 d . .
H49 H 1.0780 0.4786 1.2867 0.065 Uiso 1 1 calc R U
C01H C 0.1698(3) 0.14626(19) 0.51447(10) 0.0425(6) Uani 1 1 d . .
C01I C 0.0544(3) -0.13472(19) 0.31538(10) 0.0415(6) Uani 1 1 d . .
C01J C 0.2626(3) -0.10468(18) 0.46977(10) 0.0385(5) Uani 1 1 d . .
C01K C 0.7351(3) 0.01218(18) 1.10546(12) 0.0465(6) Uani 1 1 d . .
H54 H 0.7176 -0.0537 1.1043 0.056 Uiso 1 1 calc R U
C01L C 0.6141(3) 0.3720(2) 0.73269(12) 0.0507(7) Uani 1 1 d . .
H12 H 0.7064 0.3800 0.7429 0.061 Uiso 1 1 calc R U
C01M C 0.3439(3) 0.3477(2) 0.70334(11) 0.0471(6) Uani 1 1 d . .
H13 H 0.2515 0.3398 0.6934 0.057 Uiso 1 1 calc R U
C01N C 0.3691(3) -0.01523(18) 0.57186(10) 0.0405(6) Uani 1 1 d . .
C01O C 0.1502(3) 0.1101(2) 0.31932(12) 0.0494(7) Uani 1 1 d . .
H21 H 0.2411 0.1090 0.3269 0.059 Uiso 1 1 calc R U
C01P C 0.4501(3) 0.0462(2) 0.67150(11) 0.0442(6) Uani 1 1 d . .
C01Q C 0.8517(3) 0.8710(2) 0.86303(13) 0.0497(7) Uani 1 1 d . .
H1 H 0.8409 0.8182 0.8387 0.060 Uiso 1 1 calc R U
C01R C 0.5739(3) 0.64004(19) 0.86477(11) 0.0444(6) Uani 1 1 d . .
C01S C 0.0015(3) -0.1375(2) 0.26166(11) 0.0500(7) Uani 1 1 d . .
H22 H -0.0164 -0.0828 0.2479 0.060 Uiso 1 1 calc R U
C01T C 0.1457(3) -0.21418(18) 0.38703(11) 0.0422(6) Uani 1 1 d . .
C01U C 0.4141(3) 0.01969(19) 0.62563(11) 0.0442(6) Uani 1 1 d . .
C01V C 0.3924(3) 0.1243(2) 0.75287(11) 0.0480(7) Uani 1 1 d . .
H14 H 0.3039 0.1162 0.7378 0.058 Uiso 1 1 calc R U
C01W C 0.4985(3) -0.1343(2) 0.58298(12) 0.0497(7) Uani 1 1 d . .
H23 H 0.5282 -0.1080 0.6183 0.060 Uiso 1 1 calc R U
C01X C -0.0859(3) 0.0343(2) 0.31548(12) 0.0495(7) Uani 1 1 d . .
H24 H -0.1570 -0.0191 0.3201 0.059 Uiso 1 1 calc R U
C01Y C 0.0518(3) -0.2996(2) 0.29985(13) 0.0530(7) Uani 1 1 d . .
H25 H 0.0667 -0.3557 0.3129 0.064 Uiso 1 1 calc R U
C01Z C 0.2569(3) 0.11427(18) 0.55046(10) 0.0410(6) Uani 1 1 d . .
C020 C 0.4021(3) 0.4080(2) 0.74655(12) 0.0522(7) Uani 1 1 d . .
H15 H 0.3491 0.4413 0.7661 0.063 Uiso 1 1 calc R U
C021 C 0.9001(3) 0.4477(2) 1.24250(12) 0.0533(7) Uani 1 1 d . .
H50 H 0.8525 0.4772 1.2671 0.064 Uiso 1 1 calc R U
C022 C 0.3606(3) 0.2326(2) 0.63152(11) 0.0471(6) Uani 1 1 d . .
C023 C 0.2889(3) 0.02766(18) 0.53879(10) 0.0395(6) Uani 1 1 d . .
C024 C 0.4143(3) -0.2133(2) 0.47953(12) 0.0479(6) Uani 1 1 d . .
H26 H 0.3892 -0.2402 0.4440 0.057 Uiso 1 1 calc R U
C025 C 0.0130(3) 0.1265(2) 0.43551(12) 0.0475(6) Uani 1 1 d . .
H27 H -0.0353 0.0891 0.4058 0.057 Uiso 1 1 calc R U
C026 C 0.5266(3) 0.7904(2) 0.84679(13) 0.0517(7) Uani 1 1 d . .
H2 H 0.5332 0.8052 0.8847 0.062 Uiso 1 1 calc R U
C027 C 0.5436(3) -0.2068(2) 0.56323(13) 0.0522(7) Uani 1 1 d . .
H28 H 0.6027 -0.2317 0.5850 0.063 Uiso 1 1 calc R U
C028 C 0.5309(3) 0.6829(2) 0.77162(12) 0.0507(7) Uani 1 1 d . .
H3 H 0.5413 0.6245 0.7580 0.061 Uiso 1 1 calc R U
C029 C 0.4282(3) 0.1720(2) 0.80268(12) 0.0543(7) Uani 1 1 d . .
H16 H 0.3639 0.1958 0.8217 0.065 Uiso 1 1 calc R U
C02A C 0.0528(3) 0.2653(2) 0.49298(13) 0.0550(7) Uani 1 1 d . .
H29 H 0.0386 0.3255 0.4999 0.066 Uiso 1 1 calc R U
C02B C 0.5366(3) 0.4203(2) 0.76157(12) 0.0527(7) Uani 1 1 d . .
H17 H 0.5756 0.4615 0.7914 0.063 Uiso 1 1 calc R U
C02C C 0.0012(3) -0.2986(2) 0.24776(13) 0.0595(8) Uani 1 1 d . .
H30 H -0.0163 -0.3533 0.2246 0.071 Uiso 1 1 calc R U
C02D C -0.0245(3) -0.2175(2) 0.22894(12) 0.0569(8) Uani 1 1 d . .
H31 H -0.0603 -0.2174 0.1931 0.068 Uiso 1 1 calc R U
C02E C 0.5038(3) -0.2456(2) 0.51072(13) 0.0522(7) Uani 1 1 d . .
H32 H 0.5393 -0.2948 0.4967 0.063 Uiso 1 1 calc R U
C02F C 0.1378(3) 0.2338(2) 0.52555(13) 0.0511(7) Uani 1 1 d . .
H33 H 0.1779 0.2708 0.5568 0.061 Uiso 1 1 calc R U
C02G C 0.3141(3) 0.1737(2) 0.59638(11) 0.0469(6) Uani 1 1 d . .
C02H C 0.5563(4) 0.1849(3) 0.82450(12) 0.0638(9) Uani 1 1 d . .
H18 H 0.5814 0.2189 0.8582 0.077 Uiso 1 1 calc R U
C02I C 0.8645(3) 0.9587(2) 0.84311(16) 0.0639(9) Uani 1 1 d . .
H4 H 0.8618 0.9656 0.8051 0.077 Uiso 1 1 calc R U
C02J C 0.1207(4) 0.1894(2) 0.29992(14) 0.0614(8) Uani 1 1 d . .
H34 H 0.1917 0.2420 0.2937 0.074 Uiso 1 1 calc R U
C02K C -0.0151(3) 0.2086(2) 0.44860(13) 0.0533(7) Uani 1 1 d . .
H35 H -0.0812 0.2283 0.4277 0.064 Uiso 1 1 calc R U
C02L C 0.4998(3) 0.8544(2) 0.81108(16) 0.0621(9) Uani 1 1 d . .
H5 H 0.4901 0.9132 0.8245 0.075 Uiso 1 1 calc R U
C02M C -0.1145(4) 0.1138(2) 0.29671(13) 0.0609(8) Uani 1 1 d . .
H36 H -0.2051 0.1150 0.2886 0.073 Uiso 1 1 calc R U
C02N C 0.4873(3) 0.8314(3) 0.75564(16) 0.0653(9) Uani 1 1 d . .
H6 H 0.4680 0.8744 0.7311 0.078 Uiso 1 1 calc R U
C02O C 0.6151(3) 0.1000(2) 0.74786(13) 0.0574(8) Uani 1 1 d . .
H19 H 0.6797 0.0751 0.7297 0.069 Uiso 1 1 calc R U
C02P C 0.8671(4) 0.9387(2) 0.95374(15) 0.0599(8) Uani 1 1 d . .
H7 H 0.8667 0.9324 0.9918 0.072 Uiso 1 1 calc R U
C02Q C -0.0106(4) 0.1926(2) 0.28969(14) 0.0667(9) Uani 1 1 d . .
H37 H -0.0304 0.2480 0.2779 0.080 Uiso 1 1 calc R U
C02R C 0.5029(4) 0.7468(3) 0.73626(15) 0.0666(9) Uani 1 1 d . .
H8 H 0.4944 0.7317 0.6984 0.080 Uiso 1 1 calc R U
C02S C 0.8811(4) 1.0360(2) 0.87823(19) 0.0759(11) Uani 1 1 d . .
H9 H 0.8932 1.0960 0.8644 0.091 Uiso 1 1 calc R U
C02T C 0.6483(4) 0.1484(3) 0.79752(15) 0.0731(10) Uani 1 1 d . .
H20 H 0.7363 0.1565 0.8132 0.088 Uiso 1 1 calc R U
C02U C 0.8800(4) 1.0255(2) 0.93300(19) 0.0776(11) Uani 1 1 d . .
H10 H 0.8881 1.0783 0.9571 0.093 Uiso 1 1 calc R U

loop_
_atom_site_aniso_label
_atom_site_aniso_U_11
_atom_site_aniso_U_22
_atom_site_aniso_U_33
_atom_site_aniso_U_23
_atom_site_aniso_U_13
_atom_site_aniso_U_12
Cl01 0.0473(3) 0.0288(3) 0.0405(3) -0.0039(2) -0.0061(3) 0.0031(2)
Cl02 0.0670(5) 0.0384(4) 0.0600(5) -0.0043(3) 0.0070(4) 0.0120(3)
C003 0.0381(12) 0.0312(11) 0.0287(11) -0.0002(9) 0.0016(9) 0.0124(10)
C004 0.0321(11) 0.0259(11) 0.0307(11) 0.0010(9) 0.0007(9) 0.0043(9)
C005 0.0337(11) 0.0228(10) 0.0304(11) 0.0014(8) 0.0031(9) 0.0037(9)
C006 0.0348(11) 0.0223(10) 0.0329(11) 0.0006(9) -0.0031(9) 0.0015(9)
C007 0.0360(11) 0.0236(10) 0.0299(11) 0.0009(8) 0.0034(9) 0.0073(9)
C008 0.0346(11) 0.0248(11) 0.0357(12) 0.0018(9) 0.0006(9) 0.0030(9)
C009 0.0354(11) 0.0248(10) 0.0272(10) 0.0003(8) 0.0006(9) 0.0070(9)
C00A 0.0409(12) 0.0260(11) 0.0296(11) 0.0009(9) 0.0036(9) 0.0108(9)
C00B 0.0394(12) 0.0228(10) 0.0326(11) -0.0007(9) 0.0076(10) 0.0061(9)
C00C 0.0327(11) 0.0243(10) 0.0300(11) 0.0009(8) -0.0006(9) 0.0071(9)
C00D 0.0463(13) 0.0320(12) 0.0287(11) 0.0030(9) 0.0011(10) 0.0160(10)
C00E 0.0348(11) 0.0237(10) 0.0289(11) 0.0008(8) 0.0021(9) 0.0074(9)
C00F 0.0303(10) 0.0247(10) 0.0319(11) 0.0007(9) -0.0002(9) 0.0040(8)
C00G 0.0361(11) 0.0259(11) 0.0324(11) 0.0075(9) -0.0029(9) 0.0040(9)
C00H 0.0364(12) 0.0295(11) 0.0401(13) -0.0018(10) 0.0004(10) 0.0070(10)
C00I 0.0417(12) 0.0216(10) 0.0334(12) 0.0031(9) 0.0057(10) 0.0090(9)
C00J 0.0317(11) 0.0262(11) 0.0363(12) 0.0047(9) 0.0001(9) 0.0054(9)
C00K 0.0410(12) 0.0186(10) 0.0442(13) 0.0004(9) 0.0059(11) -0.0014(9)
C00L 0.0347(12) 0.0405(13) 0.0397(13) -0.0056(11) -0.0017(10) 0.0089(10)
C00M 0.0372(12) 0.0335(12) 0.0281(11) 0.0002(9) 0.0019(9) 0.0109(10)
C00N 0.0429(13) 0.0256(11) 0.0419(13) 0.0045(10) -0.0029(11) -0.0014(10)
C00O 0.0433(13) 0.0320(13) 0.0488(15) -0.0005(11) 0.0051(12) -0.0004(11)
C00P 0.0443(13) 0.0406(13) 0.0305(12) -0.0024(10) -0.0024(10) 0.0162(11)
C00Q 0.0432(13) 0.0281(12) 0.0532(16) 0.0128(11) 0.0008(12) 0.0094(10)
C00R 0.0389(12) 0.0327(12) 0.0432(14) 0.0070(10) -0.0065(11) 0.0024(10)
C00S 0.0406(13) 0.0387(14) 0.0416(14) 0.0020(11) -0.0049(11) -0.0007(11)
C00T 0.0467(13) 0.0286(12) 0.0341(12) 0.0030(9) 0.0050(10) 0.0116(10)
C00U 0.0484(14) 0.0215(11) 0.0545(16) 0.0001(10) 0.0014(12) 0.0010(10)
C00V 0.0575(16) 0.0350(13) 0.0325(13) -0.0025(10) 0.0035(12) 0.0052(12)
C00W 0.0400(12) 0.0442(14) 0.0352(13) -0.0039(11) -0.0051(10) 0.0158(11)
C00X 0.0507(14) 0.0313(12) 0.0371(13) 0.0073(10) 0.0023(11) 0.0106(11)
C00Y 0.0357(12) 0.0341(12) 0.0355(12) -0.0041(10) 0.0023(10) 0.0002(10)
C00Z 0.0412(13) 0.0386(13) 0.0352(13) 0.0024(10) 0.0068(10) 0.0048(11)
C010 0.0432(13) 0.0377(13) 0.0402(14) -0.0025(11) -0.0017(11) 0.0086(11)
C011 0.0414(13) 0.0386(13) 0.0315(12) 0.0008(10) 0.0042(10) 0.0050(11)
C012 0.0385(12) 0.0344(13) 0.0385(13) -0.0023(10) 0.0024(10) -0.0020(10)
C013 0.0456(13) 0.0295(12) 0.0355(12) 0.0027(10) -0.0006(10) 0.0094(10)
C014 0.0354(12) 0.0411(14) 0.0470(15) 0.0164(11) -0.0007(11) 0.0074(11)
C015 0.0448(14) 0.0371(13) 0.0384(13) 0.0048(10) 0.0047(11) 0.0056(11)
C016 0.0395(12) 0.0304(12) 0.0418(13) 0.0034(10) -0.0035(11) 0.0080(10)
C017 0.0460(14) 0.0433(14) 0.0321(12) -0.0001(11) -0.0019(11) 0.0050(11)
C018 0.0412(13) 0.0394(13) 0.0327(12) -0.0014(10) -0.0040(10) -0.0009(11)
C019 0.0461(14) 0.0383(14) 0.0576(17) 0.0065(12) -0.0189(13) 0.0059(12)
C01A 0.0405(13) 0.0345(13) 0.0455(14) -0.0088(11) 0.0062(11) -0.0026(10)
C01B 0.0393(12) 0.0377(13) 0.0321(12) -0.0013(10) 0.0028(10) 0.0027(10)
C01C 0.0532(16) 0.0450(15) 0.0430(15) -0.0038(12) 0.0104(12) 0.0054(13)
C01D 0.0496(15) 0.0300(13) 0.0582(17) 0.0138(12) -0.0055(13) 0.0042(11)
C01E 0.0417(13) 0.0441(14) 0.0393(14) 0.0052(11) 0.0040(11) 0.0033(11)
C01F 0.0448(13) 0.0393(13) 0.0344(13) -0.0020(10) 0.0064(11) 0.0080(11)
C01G 0.0677(19) 0.0412(15) 0.0459(16) -0.0085(12) -0.0155(14) 0.0047(14)
C01H 0.0507(15) 0.0386(14) 0.0363(13) -0.0034(11) 0.0092(12) 0.0077(11)
C01I 0.0410(13) 0.0418(14) 0.0356(13) -0.0040(11) 0.0026(11) -0.0006(11)
C01J 0.0440(13) 0.0364(13) 0.0334(12) 0.0000(10) 0.0056(10) 0.0063(11)
C01K 0.0583(16) 0.0260(12) 0.0543(16) 0.0097(11) -0.0045(13) 0.0084(11)
C01L 0.0505(15) 0.0481(16) 0.0477(16) 0.0013(13) -0.0008(13) 0.0015(13)
C01M 0.0566(16) 0.0462(15) 0.0393(14) -0.0035(12) -0.0003(12) 0.0153(13)
C01N 0.0453(13) 0.0406(14) 0.0317(12) -0.0002(10) -0.0006(11) 0.0040(11)
C01O 0.0491(15) 0.0473(16) 0.0447(15) 0.0032(12) 0.0009(12) -0.0015(12)
C01P 0.0467(14) 0.0455(15) 0.0381(14) -0.0013(11) -0.0028(11) 0.0081(12)
C01Q 0.0528(16) 0.0419(15) 0.0534(17) 0.0181(13) 0.0001(13) 0.0072(12)
C01R 0.0458(14) 0.0426(14) 0.0450(15) 0.0094(12) 0.0004(12) 0.0106(12)
C01S 0.0492(15) 0.0499(16) 0.0397(14) -0.0062(12) -0.0009(12) -0.0071(13)
C01T 0.0462(14) 0.0361(13) 0.0434(14) -0.0042(11) 0.0094(12) 0.0086(11)
C01U 0.0462(14) 0.0432(14) 0.0388(14) 0.0009(11) -0.0002(11) 0.0029(12)
C01V 0.0436(14) 0.0548(17) 0.0409(14) 0.0002(12) -0.0012(12) 0.0038(13)
C01W 0.0513(15) 0.0512(16) 0.0437(15) 0.0082(13) -0.0028(13) 0.0066(13)
C01X 0.0464(15) 0.0491(16) 0.0461(15) 0.0002(13) -0.0113(12) 0.0007(12)
C01Y 0.0556(16) 0.0447(16) 0.0524(17) -0.0151(13) 0.0038(14) 0.0032(13)
C01Z 0.0459(13) 0.0396(14) 0.0323(12) -0.0040(10) 0.0029(11) 0.0013(11)
C020 0.0698(19) 0.0523(17) 0.0401(15) -0.0100(13) 0.0031(14) 0.0277(15)
C021 0.0638(18) 0.0465(16) 0.0455(16) -0.0115(13) 0.0003(14) 0.0085(14)
C022 0.0580(16) 0.0404(14) 0.0387(14) -0.0082(11) 0.0060(12) 0.0054(12)
C023 0.0435(13) 0.0381(13) 0.0328(12) -0.0025(10) 0.0025(10) 0.0028(11)
C024 0.0514(15) 0.0426(15) 0.0478(15) 0.0003(12) 0.0047(13) 0.0082(12)
C025 0.0472(15) 0.0525(17) 0.0431(15) -0.0002(12) 0.0025(12) 0.0131(13)
C026 0.0497(15) 0.0531(17) 0.0577(18) 0.0157(14) 0.0085(13) 0.0203(14)
C027 0.0534(16) 0.0529(17) 0.0509(17) 0.0102(14) 0.0014(13) 0.0133(14)
C028 0.0537(16) 0.0454(15) 0.0516(16) 0.0103(13) -0.0029(13) 0.0088(13)
C029 0.0651(18) 0.0500(17) 0.0398(15) -0.0032(12) 0.0094(14) -0.0009(14)
C02A 0.0690(19) 0.0486(17) 0.0525(17) 0.0002(13) 0.0126(15) 0.0233(15)
C02B 0.0684(19) 0.0383(14) 0.0433(15) -0.0072(12) -0.0016(14) 0.0000(13)
C02C 0.0633(18) 0.0527(18) 0.0527(18) -0.0205(15) 0.0020(15) -0.0002(15)
C02D 0.0611(18) 0.0555(18) 0.0420(15) -0.0096(13) -0.0052(14) -0.0058(15)
C02E 0.0554(16) 0.0422(15) 0.0607(18) 0.0053(13) 0.0078(14) 0.0142(13)
C02F 0.0620(17) 0.0405(15) 0.0493(16) -0.0089(12) 0.0067(14) 0.0111(13)
C02G 0.0555(16) 0.0420(15) 0.0399(14) -0.0058(12) 0.0039(12) 0.0065(12)
C02H 0.079(2) 0.067(2) 0.0350(15) -0.0035(14) -0.0159(15) 0.0019(18)
C02I 0.0591(18) 0.057(2) 0.079(2) 0.0383(18) 0.0048(17) 0.0137(15)
C02J 0.073(2) 0.0433(16) 0.0579(19) 0.0118(14) -0.0008(16) -0.0068(15)
C02K 0.0567(17) 0.0555(18) 0.0525(17) 0.0047(14) 0.0076(14) 0.0223(14)
C02L 0.0563(18) 0.0523(18) 0.086(3) 0.0197(17) 0.0084(17) 0.0252(15)
C02M 0.0643(19) 0.065(2) 0.0518(18) 0.0014(15) -0.0167(15) 0.0163(16)
C02N 0.0525(17) 0.068(2) 0.081(2) 0.0384(19) -0.0004(17) 0.0201(16)
C02O 0.0564(17) 0.0632(19) 0.0562(18) -0.0036(15) -0.0144(15) 0.0248(15)
C02P 0.082(2) 0.0333(14) 0.064(2) 0.0025(13) 0.0018(17) 0.0148(15)
C02Q 0.086(2) 0.0511(19) 0.058(2) 0.0094(15) -0.0101(18) 0.0069(17)
C02R 0.074(2) 0.077(2) 0.0540(19) 0.0297(17) -0.0042(16) 0.0236(19)
C02S 0.076(2) 0.0423(18) 0.116(3) 0.035(2) 0.011(2) 0.0211(17)
C02T 0.070(2) 0.085(3) 0.060(2) -0.0024(19) -0.0336(18) 0.018(2)
C02U 0.104(3) 0.0324(16) 0.100(3) 0.0061(18) 0.010(2) 0.0234(18)

loop_
_atom_type_symbol
_atom_type_description
_atom_type_scat_dispersion_real
_atom_type_scat_dispersion_imag
_atom_type_scat_source
C C 0.0033 0.0016 'International Tables Vol C Tables 4.2.6.8 and 6.1.1.4'
H H 0.0000 0.0000 'International Tables Vol C Tables 4.2.6.8 and 6.1.1.4'
Cl Cl 0.1484 0.1585 'International Tables Vol C Tables 4.2.6.8 and 6.1.1.4'

loop_
_geom_angle_atom_site_label_1
_geom_angle_atom_site_label_2
_geom_angle_atom_site_label_3
_geom_angle
C009 C003 C00H 124.4(2)
C009 C003 C00M 117.4(2)
C00H C003 C00M 118.0(2)
C006 C004 C00C 119.4(2)
C006 C004 C009 132.0(2)
C00C C004 C009 108.16(19)
C00E C005 C00N 124.7(2)
C00E C005 C00B 118.1(2)
C00N C005 C00B 117.2(2)
C004 C006 C008 121.6(2)
C004 C006 Cl01 121.81(18)
C008 C006 Cl01 116.45(17)
C00E C007 C009 111.5(2)
C00E C007 C00A 125.8(2)
C009 C007 C00A 122.7(2)
C00U C008 C00J 119.5(2)
C00U C008 C006 122.9(2)
C00J C008 C006 117.4(2)
C003 C009 C007 119.5(2)
C003 C009 C004 133.8(2)
C007 C009 C004 106.24(19)
C007 C00A C00I 116.0(2)
C007 C00A C00D 117.2(2)
C00I C00A C00D 126.8(2)
C00I C00B C00K 119.7(2)
C00I C00B C005 122.2(2)
C00K C00B C005 118.0(2)
C00F C00C C004 119.1(2)
C00F C00C C00E 135.3(2)
C004 C00C C00E 105.63(18)
C00M C00D C00A 119.7(2)
C00M C00D C013 117.0(2)
C00A C00D C013 123.3(2)
C007 C00E C005 117.8(2)
C007 C00E C00C 106.85(19)
C005 C00E C00C 135.2(2)
C00C C00F C00J 119.3(2)
C00C C00F C00G 124.1(2)
C00J C00F C00G 116.35(19)
C010 C00G C016 118.4(2)
C010 C00G C00F 119.3(2)
C016 C00G C00F 122.2(2)
C00L C00H C003 121.5(2)
C00L C00H H38 119.3
C003 C00H H38 119.3
C00B C00I C00A 120.0(2)
C00B C00I C00T 117.7(2)
C00A C00I C00T 122.3(2)
C00R C00J C008 116.9(2)
C00R C00J C00F 122.4(2)
C008 C00J C00F 120.7(2)
C00O C00K C00B 122.4(2)
C00O C00K H42 118.8
C00B C00K H42 118.8
C00H C00L C00W 120.3(2)
C00H C00L H39 119.8
C00W C00L H39 119.8
C00D C00M C00P 120.4(2)
C00D C00M C003 121.8(2)
C00P C00M C003 117.7(2)
C00S C00N C005 122.0(2)
C00S C00N H43 119.0
C005 C00N H43 119.0
C00K C00O C00S 119.9(2)
C00K C00O H44 120.1
C00S C00O H44 120.1
C00W C00P C00M 121.6(2)
C00W C00P H40 119.2
C00M C00P H40 119.2
C02P C00Q C01Q 119.0(3)
C02P C00Q C00X 119.8(3)
C01Q C00Q C00X 121.2(3)
C01D C00R C00J 122.2(2)
C01D C00R H51 118.9
C00J C00R H51 118.9
C00N C00S C00O 120.3(2)
C00N C00S H45 119.8
C00O C00S H45 119.8
C00X C00T C00I 174.4(3)
C01K C00U C008 121.0(2)
C01K C00U H52 119.5
C008 C00U H52 119.5
C01M C00V C01C 118.9(2)
C01M C00V C022 120.1(3)
C01C C00V C022 121.0(3)
C00P C00W C00L 120.7(2)
C00P C00W H41 119.7
C00L C00W H41 119.7
C00T C00X C00Q 177.9(3)
C012 C00Y C01F 120.5(2)
C012 C00Y C01B 133.0(2)
C01F C00Y C01B 106.5(2)
C01B C00Z C025 124.9(2)
C01B C00Z C01H 118.6(2)
C025 C00Z C01H 116.5(2)
C00G C010 C021 120.9(3)
C00G C010 H46 119.6
C021 C010 H46 119.6
C01B C011 C023 124.9(2)
C01B C011 C01J 111.4(2)
C023 C011 C01J 123.7(2)
C00Y C012 C01I 118.5(2)
C00Y C012 C018 123.9(2)
C01I C012 C018 117.5(2)
C01R C013 C00D 171.1(3)
C026 C014 C028 119.5(2)
C026 C014 C01R 120.2(3)
C028 C014 C01R 120.3(3)
C01J C015 C024 124.5(2)
C01J C015 C01E 117.7(2)
C024 C015 C01E 117.7(2)
C019 C016 C00G 120.5(2)
C019 C016 H47 119.7
C00G C016 H47 119.7
C02O C017 C01V 118.9(3)
C02O C017 C01P 121.8(3)
C01V C017 C01P 119.1(2)
C01X C018 C01O 119.0(3)
C01X C018 C012 120.9(2)
C01O C018 C012 120.0(2)
C01G C019 C016 120.4(3)
C01G C019 H48 119.8
C016 C019 H48 119.8
C01I C01A C01Y 119.5(3)
C01I C01A C01T 118.7(2)
C01Y C01A C01T 121.7(3)
C00Z C01B C011 117.9(2)
C00Z C01B C00Y 135.3(2)
C011 C01B C00Y 106.7(2)
C01L C01C C00V 120.8(3)
C01L C01C H11 119.6
C00V C01C H11 119.6
C00R C01D C01K 120.3(2)
C00R C01D H53 119.8
C01K C01D H53 119.8
C01N C01E C01W 120.0(2)
C01N C01E C015 122.0(2)
C01W C01E C015 118.0(3)
C01T C01F C00Y 118.5(2)
C01T C01F C01J 133.4(3)
C00Y C01F C01J 107.8(2)
C019 C01G C021 120.1(3)
C019 C01G H49 119.9
C021 C01G H49 119.9
C01Z C01H C02F 120.5(2)
C01Z C01H C00Z 121.5(2)
C02F C01H C00Z 117.9(3)
C01S C01I C01A 117.7(2)
C01S C01I C012 121.6(3)
C01A C01I C012 120.6(2)
C015 C01J C011 118.5(2)
C015 C01J C01F 134.7(2)
C011 C01J C01F 106.5(2)
C00U C01K C01D 120.0(2)
C00U C01K H54 120.0
C01D C01K H54 120.0
C01C C01L C02B 120.3(3)
C01C C01L H12 119.9
C02B C01L H12 119.9
C020 C01M C00V 119.8(3)
C020 C01M H13 120.1
C00V C01M H13 120.1
C023 C01N C01E 119.9(2)
C023 C01N C01U 122.1(2)
C01E C01N C01U 118.0(2)
C02J C01O C018 120.1(3)
C02J C01O H21 119.9
C018 C01O H21 119.9
C01U C01P C017 172.5(3)
C02I C01Q C00Q 119.8(3)
C02I C01Q H1 120.1
C00Q C01Q H1 120.1
C013 C01R C014 177.4(3)
C02D C01S C01I 121.5(3)
C02D C01S H22 119.3
C01I C01S H22 119.3
C01F C01T C01A 120.9(3)
C01F C01T Cl02 122.2(2)
C01A C01T Cl02 116.74(19)
C01P C01U C01N 177.8(3)
C029 C01V C017 120.4(3)
C029 C01V H14 119.8
C017 C01V H14 119.8
C027 C01W C01E 121.5(3)
C027 C01W H23 119.3
C01E C01W H23 119.3
C02M C01X C018 120.5(3)
C02M C01X H24 119.8
C018 C01X H24 119.8
C02C C01Y C01A 120.4(3)
C02C C01Y H25 119.8
C01A C01Y H25 119.8
C01H C01Z C023 120.0(2)
C01H C01Z C02G 117.4(2)
C023 C01Z C02G 122.5(3)
C02B C020 C01M 120.8(3)
C02B C020 H15 119.6
C01M C020 H15 119.6
C01G C021 C010 119.6(3)
C01G C021 H50 120.2
C010 C021 H50 120.2
C02G C022 C00V 175.9(3)
C01N C023 C011 117.1(2)
C01N C023 C01Z 126.5(2)
C011 C023 C01Z 116.3(2)
C02E C024 C015 121.5(3)
C02E C024 H26 119.3
C015 C024 H26 119.3
C02K C025 C00Z 122.2(3)
C02K C025 H27 118.9
C00Z C025 H27 118.9
C014 C026 C02L 120.6(3)
C014 C026 H2 119.7
C02L C026 H2 119.7
C01W C027 C02E 120.5(3)
C01W C027 H28 119.7
C02E C027 H28 119.7
C02R C028 C014 119.6(3)
C02R C028 H3 120.2
C014 C028 H3 120.2
C02H C029 C01V 120.2(3)
C02H C029 H16 119.9
C01V C029 H16 119.9
C02F C02A C02K 119.7(3)
C02F C02A H29 120.1
C02K C02A H29 120.1
C020 C02B C01L 119.5(3)
C020 C02B H17 120.3
C01L C02B H17 120.3
C01Y C02C C02D 120.1(3)
C01Y C02C H30 120.0
C02D C02C H30 120.0
C01S C02D C02C 120.7(3)
C01S C02D H31 119.6
C02C C02D H31 119.6
C024 C02E C027 120.6(3)
C024 C02E H32 119.7
C027 C02E H32 119.7
C02A C02F C01H 122.1(3)
C02A C02F H33 118.9
C01H C02F H33 118.9
C022 C02G C01Z 172.1(3)
C029 C02H C02T 119.8(3)
C029 C02H H18 120.1
C02T C02H H18 120.1
C02S C02I C01Q 120.5(3)
C02S C02I H4 119.8
C01Q C02I H4 119.8
C02Q C02J C01O 120.5(3)
C02Q C02J H34 119.7
C01O C02J H34 119.7
C025 C02K C02A 120.6(3)
C025 C02K H35 119.7
C02A C02K H35 119.7
C02N C02L C026 119.4(3)
C02N C02L H5 120.3
C026 C02L H5 120.3
C01X C02M C02Q 120.2(3)
C01X C02M H36 119.9
C02Q C02M H36 119.9
C02R C02N C02L 120.3(3)
C02R C02N H6 119.9
C02L C02N H6 119.9
C02T C02O C017 119.5(3)
C02T C02O H19 120.3
C017 C02O H19 120.3
C02U C02P C00Q 120.2(3)
C02U C02P H7 119.9
C00Q C02P H7 119.9
C02J C02Q C02M 119.6(3)
C02J C02Q H37 120.2
C02M C02Q H37 120.2
C02N C02R C028 120.6(3)
C02N C02R H8 119.7
C028 C02R H8 119.7
C02U C02S C02I 119.7(3)
C02U C02S H9 120.1
C02I C02S H9 120.1
C02H C02T C02O 121.3(3)
C02H C02T H20 119.4
C02O C02T H20 119.4
C02S C02U C02P 120.7(4)
C02S C02U H10 119.6
C02P C02U H10 119.6

loop_
_geom_bond_atom_site_label_1
_geom_bond_atom_site_label_2
_geom_bond_distance
Cl01 C006 1.744(2)
Cl02 C01T 1.746(3)
C003 C009 1.404(3)
C003 C00H 1.432(3)
C003 C00M 1.453(3)
C004 C006 1.370(3)
C004 C00C 1.459(3)
C004 C009 1.465(3)
C005 C00E 1.417(3)
C005 C00N 1.429(3)
C005 C00B 1.456(3)
C006 C008 1.433(3)
C007 C00E 1.411(3)
C007 C009 1.423(3)
C007 C00A 1.426(3)
C008 C00U 1.420(3)
C008 C00J 1.427(3)
C00A C00I 1.427(3)
C00A C00D 1.430(3)
C00B C00I 1.421(3)
C00B C00K 1.431(3)
C00C C00F 1.387(3)
C00C C00E 1.499(3)
C00D C00M 1.424(3)
C00D C013 1.435(3)
C00F C00J 1.441(3)
C00F C00G 1.497(3)
C00G C010 1.387(4)
C00G C016 1.400(3)
C00H C00L 1.354(3)
C00H H38 0.9500
C00I C00T 1.434(3)
C00J C00R 1.427(3)
C00K C00O 1.358(4)
C00K H42 0.9500
C00L C00W 1.420(4)
C00L H39 0.9500
C00M C00P 1.432(3)
C00N C00S 1.374(3)
C00N H43 0.9500
C00O C00S 1.413(4)
C00O H44 0.9500
C00P C00W 1.352(4)
C00P H40 0.9500
C00Q C02P 1.391(4)
C00Q C01Q 1.399(4)
C00Q C00X 1.433(3)
C00R C01D 1.362(4)
C00R H51 0.9500
C00S H45 0.9500
C00T C00X 1.199(3)
C00U C01K 1.369(4)
C00U H52 0.9500
C00V C01M 1.399(4)
C00V C01C 1.399(4)
C00V C022 1.430(4)
C00W H41 0.9500
C00Y C012 1.393(4)
C00Y C01F 1.456(4)
C00Y C01B 1.489(3)
C00Z C01B 1.405(4)
C00Z C025 1.438(4)
C00Z C01H 1.446(4)
C010 C021 1.395(4)
C010 H46 0.9500
C011 C01B 1.416(4)
C011 C023 1.421(3)
C011 C01J 1.421(4)
C012 C01I 1.442(4)
C012 C018 1.484(4)
C013 C01R 1.197(4)
C014 C026 1.385(4)
C014 C028 1.402(4)
C014 C01R 1.447(4)
C015 C01J 1.414(4)
C015 C024 1.428(4)
C015 C01E 1.447(4)
C016 C019 1.394(4)
C016 H47 0.9500
C017 C02O 1.392(4)
C017 C01V 1.401(4)
C017 C01P 1.430(4)
C018 C01X 1.393(4)
C018 C01O 1.399(4)
C019 C01G 1.363(4)
C019 H48 0.9500
C01A C01I 1.420(4)
C01A C01Y 1.425(4)
C01A C01T 1.433(4)
C01C C01L 1.373(4)
C01C H11 0.9500
C01D C01K 1.400(4)
C01D H53 0.9500
C01E C01N 1.419(4)
C01E C01W 1.442(4)
C01F C01T 1.384(4)
C01F C01J 1.472(4)
C01G C021 1.393(4)
C01G H49 0.9500
C01H C01Z 1.419(4)
C01H C02F 1.436(4)
C01I C01S 1.414(4)
C01K H54 0.9500
C01L C02B 1.390(4)
C01L H12 0.9500
C01M C020 1.386(4)
C01M H13 0.9500
C01N C023 1.419(4)
C01N C01U 1.427(4)
C01O C02J 1.388(4)
C01O H21 0.9500
C01P C01U 1.202(4)
C01Q C02I 1.390(4)
C01Q H1 0.9500
C01S C02D 1.374(4)
C01S H22 0.9500
C01V C029 1.387(4)
C01V H14 0.9500
C01W C027 1.353(4)
C01W H23 0.9500
C01X C02M 1.381(4)
C01X H24 0.9500
C01Y C02C 1.376(5)
C01Y H25 0.9500
C01Z C023 1.425(4)
C01Z C02G 1.426(4)
C020 C02B 1.384(4)
C020 H15 0.9500
C021 H50 0.9500
C022 C02G 1.206(4)
C024 C02E 1.369(4)
C024 H26 0.9500
C025 C02K 1.350(4)
C025 H27 0.9500
C026 C02L 1.395(4)
C026 H2 0.9500
C027 C02E 1.405(4)
C027 H28 0.9500
C028 C02R 1.392(4)
C028 H3 0.9500
C029 C02H 1.372(5)
C029 H16 0.9500
C02A C02F 1.349(4)
C02A C02K 1.410(4)
C02A H29 0.9500
C02B H17 0.9500
C02C C02D 1.390(5)
C02C H30 0.9500
C02D H31 0.9500
C02E H32 0.9500
C02F H33 0.9500
C02H C02T 1.374(5)
C02H H18 0.9500
C02I C02S 1.383(6)
C02I H4 0.9500
C02J C02Q 1.376(5)
C02J H34 0.9500
C02K H35 0.9500
C02L C02N 1.393(5)
C02L H5 0.9500
C02M C02Q 1.397(5)
C02M H36 0.9500
C02N C02R 1.375(5)
C02N H6 0.9500
C02O C02T 1.386(5)
C02O H19 0.9500
C02P C02U 1.386(4)
C02P H7 0.9500
C02Q H37 0.9500
C02R H8 0.9500
C02S C02U 1.370(6)
C02S H9 0.9500
C02T H20 0.9500
C02U H10 0.9500

loop_
_geom_torsion_atom_site_label_1
_geom_torsion_atom_site_label_2
_geom_torsion_atom_site_label_3
_geom_torsion_atom_site_label_4
_geom_torsion
C00C C004 C006 C008 13.1(3)
C009 C004 C006 C008 -175.6(2)
C00C C004 C006 Cl01 -162.18(17)
C009 C004 C006 Cl01 9.1(4)
C004 C006 C008 C00U 176.2(2)
Cl01 C006 C008 C00U -8.3(3)
C004 C006 C008 C00J 0.6(3)
Cl01 C006 C008 C00J 176.16(17)
C00H C003 C009 C007 -162.1(2)
C00M C003 C009 C007 13.0(3)
C00H C003 C009 C004 9.5(4)
C00M C003 C009 C004 -175.4(2)
C00E C007 C009 C003 166.3(2)
C00A C007 C009 C003 -14.0(3)
C00E C007 C009 C004 -7.4(3)
C00A C007 C009 C004 172.3(2)
C006 C004 C009 C003 28.2(4)
C00C C004 C009 C003 -159.8(2)
C006 C004 C009 C007 -159.4(3)
C00C C004 C009 C007 12.6(2)
C00E C007 C00A C00I 3.9(3)
C009 C007 C00A C00I -175.9(2)
C00E C007 C00A C00D -175.6(2)
C009 C007 C00A C00D 4.6(3)
C00E C005 C00B C00I 0.5(3)
C00N C005 C00B C00I 178.3(2)
C00E C005 C00B C00K 178.5(2)
C00N C005 C00B C00K -3.6(3)
C006 C004 C00C C00F -18.4(3)
C009 C004 C00C C00F 168.5(2)
C006 C004 C00C C00E 160.4(2)
C009 C004 C00C C00E -12.7(2)
C007 C00A C00D C00M 4.8(3)
C00I C00A C00D C00M -174.6(2)
C007 C00A C00D C013 -177.0(2)
C00I C00A C00D C013 3.6(4)
C009 C007 C00E C005 175.3(2)
C00A C007 C00E C005 -4.5(3)
C009 C007 C00E C00C -0.5(3)
C00A C007 C00E C00C 179.8(2)
C00N C005 C00E C007 -175.6(2)
C00B C005 C00E C007 2.1(3)
C00N C005 C00E C00C -1.4(4)
C00B C005 C00E C00C 176.4(2)
C00F C00C C00E C007 -173.3(3)
C004 C00C C00E C007 8.2(2)
C00F C00C C00E C005 12.0(5)
C004 C00C C00E C005 -166.5(2)
C004 C00C C00F C00J 9.5(3)
C00E C00C C00F C00J -168.8(2)
C004 C00C C00F C00G -164.8(2)
C00E C00C C00F C00G 16.9(4)
C00C C00F C00G C010 68.7(3)
C00J C00F C00G C010 -105.8(3)
C00C C00F C00G C016 -114.2(3)
C00J C00F C00G C016 71.3(3)
C009 C003 C00H C00L -180.0(2)
C00M C003 C00H C00L 5.0(3)
C00K C00B C00I C00A -179.0(2)
C005 C00B C00I C00A -1.0(3)
C00K C00B C00I C00T -0.4(3)
C005 C00B C00I C00T 177.6(2)
C007 C00A C00I C00B -1.0(3)
C00D C00A C00I C00B 178.4(2)
C007 C00A C00I C00T -179.6(2)
C00D C00A C00I C00T -0.2(4)
C00U C008 C00J C00R -3.8(3)
C006 C008 C00J C00R 172.0(2)
C00U C008 C00J C00F 174.7(2)
C006 C008 C00J C00F -9.5(3)
C00C C00F C00J C00R -177.3(2)
C00G C00F C00J C00R -2.5(3)
C00C C00F C00J C008 4.3(3)
C00G C00F C00J C008 179.0(2)
C00I C00B C00K C00O 178.6(2)
C005 C00B C00K C00O 0.5(4)
C003 C00H C00L C00W -0.9(4)
C00A C00D C00M C00P 171.7(2)
C013 C00D C00M C00P -6.6(3)
C00A C00D C00M C003 -5.3(3)
C013 C00D C00M C003 176.4(2)
C009 C003 C00M C00D -3.8(3)
C00H C003 C00M C00D 171.6(2)
C009 C003 C00M C00P 179.1(2)
C00H C003 C00M C00P -5.5(3)
C00E C005 C00N C00S -178.1(2)
C00B C005 C00N C00S 4.1(4)
C00B C00K C00O C00S 2.3(4)
C00D C00M C00P C00W -175.0(2)
C003 C00M C00P C00W 2.2(3)
C008 C00J C00R C01D 2.2(4)
C00F C00J C00R C01D -176.3(3)
C005 C00N C00S C00O -1.5(4)
C00K C00O C00S C00N -1.8(4)
C00J C008 C00U C01K 2.8(4)
C006 C008 C00U C01K -172.7(3)
C00M C00P C00W C00L 1.9(4)
C00H C00L C00W C00P -2.6(4)
C016 C00G C010 C021 -0.2(4)
C00F C00G C010 C021 176.9(2)
C01F C00Y C012 C01I 9.4(4)
C01B C00Y C012 C01I -172.8(3)
C01F C00Y C012 C018 -168.0(2)
C01B C00Y C012 C018 9.8(4)
C010 C00G C016 C019 -1.2(4)
C00F C00G C016 C019 -178.3(2)
C00Y C012 C018 C01X -114.0(3)
C01I C012 C018 C01X 68.6(3)
C00Y C012 C018 C01O 64.8(4)
C01I C012 C018 C01O -112.7(3)
C00G C016 C019 C01G 1.6(4)
C025 C00Z C01B C011 -168.8(2)
C01H C00Z C01B C011 9.3(4)
C025 C00Z C01B C00Y 6.8(5)
C01H C00Z C01B C00Y -175.1(3)
C023 C011 C01B C00Z -5.3(4)
C01J C011 C01B C00Z 173.5(2)
C023 C011 C01B C00Y 177.9(2)
C01J C011 C01B C00Y -3.3(3)
C012 C00Y C01B C00Z 14.7(5)
C01F C00Y C01B C00Z -167.3(3)
C012 C00Y C01B C011 -169.4(3)
C01F C00Y C01B C011 8.7(3)
C01M C00V C01C C01L 1.8(4)
C022 C00V C01C C01L -176.3(3)
C00J C00R C01D C01K 0.5(4)
C01J C015 C01E C01N -5.0(4)
C024 C015 C01E C01N 172.1(3)
C01J C015 C01E C01W 177.2(2)
C024 C015 C01E C01W -5.8(4)
C012 C00Y C01F C01T -17.9(4)
C01B C00Y C01F C01T 163.8(2)
C012 C00Y C01F C01J 167.6(2)
C01B C00Y C01F C01J -10.8(3)
C016 C019 C01G C021 -0.4(4)
C01B C00Z C01H C01Z -6.3(4)
C025 C00Z C01H C01Z 171.9(2)
C01B C00Z C01H C02F 171.9(2)
C025 C00Z C01H C02F -9.8(4)
C01Y C01A C01I C01S -2.2(4)
C01T C01A C01I C01S 175.0(2)
C01Y C01A C01I C012 176.9(2)
C01T C01A C01I C012 -5.9(4)
C00Y C012 C01I C01S -178.5(2)
C018 C012 C01I C01S -0.9(4)
C00Y C012 C01I C01A 2.4(4)
C018 C012 C01I C01A -180.0(2)
C024 C015 C01J C011 -165.2(2)
C01E C015 C01J C011 11.6(4)
C024 C015 C01J C01F 7.1(5)
C01E C015 C01J C01F -176.1(3)
C01B C011 C01J C015 170.9(2)
C023 C011 C01J C015 -10.2(4)
C01B C011 C01J C01F -3.4(3)
C023 C011 C01J C01F 175.5(2)
C01T C01F C01J C015 22.5(5)
C00Y C01F C01J C015 -164.1(3)
C01T C01F C01J C011 -164.6(3)
C00Y C01F C01J C011 8.8(3)
C008 C00U C01K C01D 0.0(4)
C00R C01D C01K C00U -1.7(5)
C00V C01C C01L C02B -1.3(5)
C01C C00V C01M C020 -1.2(4)
C022 C00V C01M C020 177.0(3)
C01W C01E C01N C023 173.8(2)
C015 C01E C01N C023 -3.9(4)
C01W C01E C01N C01U -6.5(4)
C015 C01E C01N C01U 175.7(2)
C01X C018 C01O C02J 1.0(4)
C012 C018 C01O C02J -177.7(3)
C02P C00Q C01Q C02I 1.8(4)
C00X C00Q C01Q C02I -179.3(3)
C01A C01I C01S C02D 1.0(4)
C012 C01I C01S C02D -178.0(3)
C00Y C01F C01T C01A 14.3(4)
C01J C01F C01T C01A -172.8(3)
C00Y C01F C01T Cl02 -161.5(2)
C01J C01F C01T Cl02 11.4(4)
C01I C01A C01T C01F -2.8(4)
C01Y C01A C01T C01F 174.3(3)
C01I C01A C01T Cl02 173.21(19)
C01Y C01A C01T Cl02 -9.7(3)
C02O C017 C01V C029 0.6(4)
C01P C017 C01V C029 -174.8(3)
C01N C01E C01W C027 -175.0(3)
C015 C01E C01W C027 2.8(4)
C01O C018 C01X C02M -1.7(4)
C012 C018 C01X C02M 177.0(3)
C01I C01A C01Y C02C 2.6(4)
C01T C01A C01Y C02C -174.5(3)
C02F C01H C01Z C023 -179.4(2)
C00Z C01H C01Z C023 -1.2(4)
C02F C01H C01Z C02G -2.1(4)
C00Z C01H C01Z C02G 176.1(2)
C00V C01M C020 C02B 0.1(5)
C019 C01G C021 C010 -1.1(5)
C00G C010 C021 C01G 1.4(4)
C01E C01N C023 C011 5.8(4)
C01U C01N C023 C011 -173.8(2)
C01E C01N C023 C01Z -172.0(3)
C01U C01N C023 C01Z 8.4(4)
C01B C011 C023 C01N 179.9(2)
C01J C011 C023 C01N 1.2(4)
C01B C011 C023 C01Z -2.1(4)
C01J C011 C023 C01Z 179.2(2)
C01H C01Z C023 C01N -177.0(3)
C02G C01Z C023 C01N 5.9(4)
C01H C01Z C023 C011 5.2(4)
C02G C01Z C023 C011 -171.9(2)
C01J C015 C024 C02E -178.4(3)
C01E C015 C024 C02E 4.7(4)
C01B C00Z C025 C02K -173.0(3)
C01H C00Z C025 C02K 8.9(4)
C028 C014 C026 C02L -1.5(4)
C01R C014 C026 C02L 178.9(3)
C01E C01W C027 C02E 1.5(5)
C026 C014 C028 C02R 0.9(4)
C01R C014 C028 C02R -179.6(3)
C017 C01V C029 C02H 0.7(5)
C01M C020 C02B C01L 0.4(5)
C01C C01L C02B C020 0.2(5)
C01A C01Y C02C C02D -1.8(5)
C01I C01S C02D C02C -0.3(5)
C01Y C02C C02D C01S 0.7(5)
C015 C024 C02E C027 -0.4(5)
C01W C027 C02E C024 -2.8(5)
C02K C02A C02F C01H 4.6(5)
C01Z C01H C02F C02A -178.3(3)
C00Z C01H C02F C02A 3.5(4)
C01V C029 C02H C02T -1.6(5)
C00Q C01Q C02I C02S 0.4(5)
C018 C01O C02J C02Q 1.2(5)
C00Z C025 C02K C02A -1.1(5)
C02F C02A C02K C025 -5.9(5)
C014 C026 C02L C02N 1.4(5)
C018 C01X C02M C02Q 0.2(5)
C026 C02L C02N C02R -0.7(5)
C01V C017 C02O C02T -1.0(5)
C01P C017 C02O C02T 174.3(3)
C01Q C00Q C02P C02U -1.9(5)
C00X C00Q C02P C02U 179.1(3)
C01O C02J C02Q C02M -2.8(5)
C01X C02M C02Q C02J 2.1(5)
C02L C02N C02R C028 0.1(5)
C014 C028 C02R C02N -0.2(5)
C01Q C02I C02S C02U -2.4(6)
C029 C02H C02T C02O 1.3(6)
C017 C02O C02T C02H 0.1(6)
C02I C02S C02U C02P 2.3(6)
C00Q C02P C02U C02S -0.1(6)

loop_
_platon_squeeze_void_nr
_platon_squeeze_void_average_x
_platon_squeeze_void_average_y
_platon_squeeze_void_average_z
_platon_squeeze_void_volume
_platon_squeeze_void_count_electrons
_platon_squeeze_void_content
1 0.029 0.500 0.500 492 191 ' '
